data_7130521
loop_
_publ_author_name
'Kaniewska-Laskowska, Kinga'
'Klimsiak, Katarzyna'
'Szynkiewicz, Natalia'
'Chojnacki, Jaros\/law'
'Grubba, Rafa\/l'

_publ_section_title
;
 Phosphinoborinium cation: a synthon for cationic B-P bond systems
;
_journal_name_full 'Chemical Communications'
_journal_paper_doi 10.1039/D2CC02933B
_journal_year 2022
_chemical_formula_moiety 'C16 Al F36 O4, C40 H63 B2 N2 P2, C H Cl3'
_chemical_formula_sum 'C57 H64 Al B2 Cl3 F36 N2 O4 P2'
_chemical_formula_weight 1741.99
_space_group_crystal_system triclinic
_space_group_IT_number 2
_space_group_name_Hall '-P 1'
_space_group_name_H-M_alt 'P -1'
_atom_sites_solution_hydrogens geom
_audit_creation_date 2022-03-30
_audit_creation_method
;
Olex2 1.2
(compiled 2018.05.29 svn.r3508 for OlexSys, GUI svn.r5506)
;
_audit_update_record
;
2022-03-30 deposited with the CCDC.	2022-08-12 downloaded from the CCDC.
;
_cell_angle_alpha 89.963(2)
_cell_angle_beta 74.734(2)
_cell_angle_gamma 73.552(2)
_cell_formula_units_Z 2
_cell_length_a 12.7391(3)
_cell_length_b 15.3673(4)
_cell_length_c 20.1094(5)
_cell_measurement_reflns_used 53953
_cell_measurement_temperature 120(2)
_cell_measurement_theta_max 29.57
_cell_measurement_theta_min 2.26
_cell_volume 3630.76(17)
_computing_cell_refinement 'X-Area Recipe 1.34.0.0 (STOE, 2019)'
_computing_data_collection 'X-Area WinXpose 2.0.22.0 (STOE, 2016)'
_computing_data_reduction 'X-Area Integrate 1.77.0.0 (STOE, 2019) X-Area X-Red32 1.65.0.0 (STOE, 2018)'
_computing_molecular_graphics 'Olex2 (Dolomanov et al., 2009)'
_computing_publication_material 'Olex2 (Dolomanov et al., 2009)'
_computing_structure_refinement 'ShelXL (Sheldrick, 2015)'
_computing_structure_solution 'ShelXT (Sheldrick, 2015)'
_diffrn_ambient_temperature 120.0
_diffrn_detector_area_resol_mean 6.67
_diffrn_measured_fraction_theta_full 0.999
_diffrn_measured_fraction_theta_max 0.991
_diffrn_measurement_device_type 'STOE IPDS 2T'
_diffrn_measurement_method 'rotation method, \w scans'
_diffrn_radiation_type MoK\a
_diffrn_radiation_wavelength 0.71073
_diffrn_reflns_av_R_equivalents 0.0273
_diffrn_reflns_av_unetI/netI 0.0290
_diffrn_reflns_Laue_measured_fraction_full 0.999
_diffrn_reflns_Laue_measured_fraction_max 0.991
_diffrn_reflns_limit_h_max 17
_diffrn_reflns_limit_h_min -17
_diffrn_reflns_limit_k_max 21
_diffrn_reflns_limit_k_min -21
_diffrn_reflns_limit_l_max 27
_diffrn_reflns_limit_l_min -27
_diffrn_reflns_number 56689
_diffrn_reflns_point_group_measured_fraction_full 0.999
_diffrn_reflns_point_group_measured_fraction_max 0.991
_diffrn_reflns_theta_full 25.242
_diffrn_reflns_theta_max 29.229
_diffrn_reflns_theta_min 2.262
_exptl_absorpt_coefficient_mu 0.320
_exptl_absorpt_correction_type none
_exptl_crystal_colour colourless
_exptl_crystal_colour_primary colourless
_exptl_crystal_density_diffrn 1.593
_exptl_crystal_density_method 'not measured'
_exptl_crystal_description prism
_exptl_crystal_F_000 1760
_exptl_crystal_size_max 0.22
_exptl_crystal_size_mid 0.16
_exptl_crystal_size_min 0.11
_refine_diff_density_max 0.540
_refine_diff_density_min -0.494
_refine_diff_density_rms 0.050
_refine_ls_extinction_method none
_refine_ls_goodness_of_fit_ref 1.066
_refine_ls_hydrogen_treatment constr
_refine_ls_matrix_type full
_refine_ls_number_parameters 1365
_refine_ls_number_reflns 19572
_refine_ls_number_restraints 20
_refine_ls_restrained_S_all 1.066
_refine_ls_R_factor_all 0.0576
_refine_ls_R_factor_gt 0.0407
_refine_ls_shift/su_max 0.001
_refine_ls_shift/su_mean 0.000
_refine_ls_structure_factor_coef Fsqd
_refine_ls_weighting_details 'w=1/[\s^2^(Fo^2^)+(0.0580P)^2^+0.8306P] where P=(Fo^2^+2Fc^2^)/3'
_refine_ls_weighting_scheme calc
_refine_ls_wR_factor_gt 0.1056
_refine_ls_wR_factor_ref 0.1121
_reflns_Friedel_coverage 0.000
_reflns_number_gt 14862
_reflns_number_total 19572
_reflns_threshold_expression 'I > 2\s(I)'
_cod_data_source_file d2cc02933b2.cif
_cod_data_source_block B
_cod_original_cell_volume 3630.76(16)
_cod_database_code 7130521
_shelx_shelxl_version_number 2018/3
_shelx_space_group_comment
;
The symmetry employed for this shelxl refinement is uniquely defined
by the following loop, which should always be used as a source of
symmetry information in preference to the above space-group names.
They are only intended as comments.
;
_shelx_estimated_absorpt_t_max 0.966
_shelx_estimated_absorpt_t_min 0.933
_olex2_refinement_description
;
1. Fixed Uiso
 At 1.2 times of:
  All C(H) groups, All C(H,H) groups
 At 1.5 times of:
  All C(H,H,H) groups
2. Restrained distances
 C41-C42 \\sim C41-C43 \\sim C41-C44 \\sim C41A-C42A \\sim C41A-C43A \\sim
C41A-C44A
 with sigma of 0.02
 O1-C41 \\sim O1A-C41A
 with sigma of 0.02
 O4-C53 \\sim O4A-C53A
 with sigma of 0.02
 C57-Cl1 \\sim C57-Cl2 \\sim C57-Cl3
 with sigma of 0.02
3. Uiso/Uaniso restraints and constraints
Uanis(C56) = Uanis(C56A)
4. Others
 Sof(F1A)=Sof(F2A)=Sof(F3A)=Sof(F4A)=Sof(F5A)=Sof(F6A)=Sof(F7A)=Sof(F8A)=
 Sof(F9A)=Sof(O1A)=Sof(C41A)=Sof(C42A)=Sof(C43A)=Sof(C44A)=1-FVAR(1)
 Sof(F1)=Sof(F2)=Sof(F3)=Sof(F4)=Sof(F5)=Sof(F6)=Sof(F7)=Sof(F8)=Sof(F9)=
 Sof(O1)=Sof(C41)=Sof(C42)=Sof(C43)=Sof(C44)=FVAR(1)
 Sof(F31A)=Sof(F32A)=Sof(F33A)=Sof(F34A)=Sof(F35A)=Sof(F36A)=Sof(F37A)=
 Sof(F38A)=Sof(F39A)=Sof(O4A)=Sof(C53A)=Sof(C54A)=Sof(C55A)=Sof(C56A)=1-FVAR(2)
 Sof(F31)=Sof(F32)=Sof(F33)=Sof(F34)=Sof(F35)=Sof(F36)=Sof(F37)=Sof(F38)=
 Sof(F39)=Sof(O4)=Sof(C53)=Sof(C54)=Sof(C55)=Sof(C56)=FVAR(2)
 Sof(C49A)=Sof(C50A)=Sof(C51A)=Sof(C52A)=Sof(F19A)=Sof(F20A)=Sof(F21A)=
 Sof(F22A)=Sof(F24A)=Sof(F23A)=Sof(F25A)=Sof(F26A)=Sof(F27A)=1-FVAR(3)
 Sof(F19)=Sof(F20)=Sof(F21)=Sof(F22)=Sof(F23)=Sof(F24)=Sof(F25)=Sof(F26)=
 Sof(F27)=Sof(C49)=Sof(C50)=Sof(C51)=Sof(C52)=FVAR(3)
 Sof(C58A)=Sof(H58A)=Sof(Cl1A)=Sof(Cl2A)=Sof(Cl3A)=1-FVAR(4)
 Sof(C57)=Sof(H57)=Sof(Cl1)=Sof(Cl2)=Sof(Cl3)=FVAR(4)
5.a Ternary CH refined with riding coordinates:
 C57(H57), C7(H7), C13(H13), C29(H29), C35(H35), C58A(H58A)
5.b Secondary CH2 refined with riding coordinates:
 C8(H8A,H8B), C9(H9A,H9B), C10(H10A,H10B), C11(H11A,H11B), C12(H12A,H12B),
 C14(H14A,H14B), C15(H15A,H15B), C16(H16A,H16B), C17(H17A,H17B), C18(H18A,H18B),
  C30(H30A,H30B), C31(H31A,H31B), C32(H32A,H32B), C33(H33A,H33B), C34(H34A,
 H34B), C36(H36A,H36B), C37(H37A,H37B), C38(H38A,H38B), C39(H39A,H39B),
 C40(H40A,H40B)
5.c Aromatic/amide H refined with riding coordinates:
 C2(H2), C3(H3), C4(H4), C5(H5), C6(H6), C20(H20), C21(H21), C22(H22),
 C23(H23), C24(H24)
5.d Idealised Me refined as rotating group:
 C26(H26A,H26B,H26C), C27(H27A,H27B,H27C), C28(H28A,H28B,H28C)
;
_olex2_submission_special_instructions 'No special instructions were received'

loop_
_space_group_symop_operation_xyz
'x, y, z'
'-x, -y, -z'

loop_
_atom_site_label
_atom_site_type_symbol
_atom_site_fract_x
_atom_site_fract_y
_atom_site_fract_z
_atom_site_U_iso_or_equiv
_atom_site_adp_type
_atom_site_occupancy
_atom_site_site_symmetry_order
_atom_site_calc_flag
_atom_site_refinement_flags_posn
_atom_site_refinement_flags_adp
_atom_site_refinement_flags_occupancy
_atom_site_disorder_assembly
_atom_site_disorder_group
C57 C 0.6339(9) 0.7355(8) 0.0439(7) 0.057(2) Uani 0.596(5) 1 d D . P A 1
H57 H 0.615896 0.712355 0.090805 0.068 Uiso 0.596(5) 1 calc R . P A 1
Cl1 Cl 0.5841(4) 0.6804(3) -0.0176(2) 0.0487(6) Uani 0.596(5) 1 d D . P A 1
Cl2 Cl 0.5706(3) 0.85965(19) 0.04685(17) 0.0478(4) Uani 0.596(5) 1 d D . P A 1
Cl3 Cl 0.78507(10) 0.70968(7) 0.00575(12) 0.0581(5) Uani 0.596(5) 1 d D . P A 1
P1 P 0.68741(3) 0.15246(2) 0.33682(2) 0.02290(8) Uani 1 1 d . . . . .
P2 P 0.58271(3) 0.06018(2) 0.27533(2) 0.01751(7) Uani 1 1 d . . . . .
N1 N 0.77806(9) 0.11177(8) 0.17844(6) 0.0204(2) Uani 1 1 d . . . . .
N2 N 0.43739(9) 0.16819(7) 0.41097(6) 0.0196(2) Uani 1 1 d . . . . .
C1 C 0.73583(11) 0.23695(9) 0.37284(7) 0.0212(3) Uani 1 1 d . . . . .
C2 C 0.70722(12) 0.32752(10) 0.35733(7) 0.0244(3) Uani 1 1 d . . . . .
H2 H 0.663583 0.346147 0.325352 0.029 Uiso 1 1 calc R . . . .
C3 C 0.74226(13) 0.39061(10) 0.38846(8) 0.0300(3) Uani 1 1 d . . . . .
H3 H 0.723559 0.452155 0.377241 0.036 Uiso 1 1 calc R . . . .
C4 C 0.80431(13) 0.36407(11) 0.43575(8) 0.0332(3) Uani 1 1 d . . . . .
H4 H 0.827087 0.407669 0.457539 0.040 Uiso 1 1 calc R . . . .
C5 C 0.83326(13) 0.27478(12) 0.45142(8) 0.0319(3) Uani 1 1 d . . . . .
H5 H 0.876053 0.256937 0.483931 0.038 Uiso 1 1 calc R . . . .
C6 C 0.80010(12) 0.21051(10) 0.41984(8) 0.0268(3) Uani 1 1 d . . . . .
H6 H 0.821168 0.148719 0.430252 0.032 Uiso 1 1 calc R . . . .
C7 C 0.86426(12) 0.16269(9) 0.16169(7) 0.0233(3) Uani 1 1 d . . . . .
H7 H 0.905557 0.147552 0.111530 0.028 Uiso 1 1 calc R . . . .
C8 C 0.95212(12) 0.13148(11) 0.20219(9) 0.0299(3) Uani 1 1 d . . . . .
H8A H 0.991257 0.065651 0.190507 0.036 Uiso 1 1 calc R . . . .
H8B H 0.913183 0.140698 0.252336 0.036 Uiso 1 1 calc R . . . .
C9 C 1.04009(14) 0.18425(13) 0.18570(10) 0.0384(4) Uani 1 1 d . . . . .
H9A H 1.093077 0.165266 0.214814 0.046 Uiso 1 1 calc R . . . .
H9B H 1.084963 0.169526 0.136673 0.046 Uiso 1 1 calc R . . . .
C10 C 0.98339(16) 0.28608(13) 0.19861(10) 0.0426(4) Uani 1 1 d . . . . .
H10A H 1.042031 0.318389 0.185534 0.051 Uiso 1 1 calc R . . . .
H10B H 0.944452 0.301587 0.248484 0.051 Uiso 1 1 calc R . . . .
C11 C 0.89741(17) 0.31739(12) 0.15710(10) 0.0411(4) Uani 1 1 d . . . . .
H11A H 0.937843 0.308139 0.107167 0.049 Uiso 1 1 calc R . . . .
H11B H 0.858616 0.383301 0.168585 0.049 Uiso 1 1 calc R . . . .
C12 C 0.80822(13) 0.26542(10) 0.17193(8) 0.0289(3) Uani 1 1 d . . . . .
H12A H 0.759866 0.282038 0.220099 0.035 Uiso 1 1 calc R . . . .
H12B H 0.758674 0.283308 0.140652 0.035 Uiso 1 1 calc R . . . .
C13 C 0.76359(11) 0.06453(9) 0.11857(7) 0.0208(2) Uani 1 1 d . . . . .
H13 H 0.704104 0.033475 0.137559 0.025 Uiso 1 1 calc R . . . .
C14 C 0.87174(11) -0.00967(9) 0.08080(7) 0.0231(3) Uani 1 1 d . . . . .
H14A H 0.896977 -0.052887 0.113953 0.028 Uiso 1 1 calc R . . . .
H14B H 0.933164 0.018124 0.060772 0.028 Uiso 1 1 calc R . . . .
C15 C 0.84928(13) -0.06072(10) 0.02319(7) 0.0274(3) Uani 1 1 d . . . . .
H15A H 0.920805 -0.106549 -0.002306 0.033 Uiso 1 1 calc R . . . .
H15B H 0.793145 -0.093268 0.043852 0.033 Uiso 1 1 calc R . . . .
C16 C 0.80430(13) 0.00399(11) -0.02697(8) 0.0308(3) Uani 1 1 d . . . . .
H16A H 0.786055 -0.030504 -0.061756 0.037 Uiso 1 1 calc R . . . .
H16B H 0.863952 0.031225 -0.051635 0.037 Uiso 1 1 calc R . . . .
C17 C 0.69781(13) 0.07970(11) 0.01069(8) 0.0309(3) Uani 1 1 d . . . . .
H17A H 0.635158 0.053087 0.030498 0.037 Uiso 1 1 calc R . . . .
H17B H 0.673933 0.123018 -0.022739 0.037 Uiso 1 1 calc R . . . .
C18 C 0.71947(12) 0.13076(10) 0.06863(7) 0.0263(3) Uani 1 1 d . . . . .
H18A H 0.776030 0.163135 0.048453 0.032 Uiso 1 1 calc R . . . .
H18B H 0.647886 0.176578 0.094054 0.032 Uiso 1 1 calc R . . . .
C19 C 0.48205(11) 0.10037(9) 0.22487(7) 0.0212(3) Uani 1 1 d . . . . .
C20 C 0.45702(14) 0.04459(11) 0.18074(8) 0.0314(3) Uani 1 1 d . . . . .
H20 H 0.491322 -0.019388 0.176936 0.038 Uiso 1 1 calc R . . . .
C21 C 0.38201(16) 0.08216(14) 0.14221(10) 0.0424(4) Uani 1 1 d . . . . .
H21 H 0.364403 0.043674 0.112528 0.051 Uiso 1 1 calc R . . . .
C22 C 0.33289(14) 0.17494(14) 0.14671(10) 0.0413(4) Uani 1 1 d . . . . .
H22 H 0.281640 0.200228 0.120143 0.050 Uiso 1 1 calc R . . . .
C23 C 0.35813(15) 0.23130(13) 0.18988(9) 0.0416(4) Uani 1 1 d . . . . .
H23 H 0.324459 0.295295 0.192854 0.050 Uiso 1 1 calc R . . . .
C24 C 0.43229(14) 0.19447(11) 0.22865(8) 0.0327(3) Uani 1 1 d . . . . .
H24 H 0.449661 0.233377 0.258133 0.039 Uiso 1 1 calc R . . . .
C25 C 0.61656(11) -0.06498(9) 0.28551(7) 0.0217(3) Uani 1 1 d . . . . .
C26 C 0.50725(13) -0.09316(10) 0.30940(9) 0.0295(3) Uani 1 1 d . . . . .
H26A H 0.461718 -0.061080 0.354397 0.044 Uiso 1 1 calc GR . . . .
H26B H 0.526788 -0.158977 0.313586 0.044 Uiso 1 1 calc GR . . . .
H26C H 0.463301 -0.077451 0.275510 0.044 Uiso 1 1 calc GR . . . .
C27 C 0.67914(14) -0.08305(11) 0.34188(9) 0.0317(3) Uani 1 1 d . . . . .
H27A H 0.748637 -0.064256 0.327622 0.048 Uiso 1 1 calc GR . . . .
H27B H 0.699132 -0.148158 0.348920 0.048 Uiso 1 1 calc GR . . . .
H27C H 0.629693 -0.048307 0.385143 0.048 Uiso 1 1 calc GR . . . .
C28 C 0.69519(14) -0.11936(10) 0.21831(8) 0.0327(3) Uani 1 1 d . . . . .
H28A H 0.657152 -0.106461 0.181385 0.049 Uiso 1 1 calc GR . . . .
H28B H 0.713047 -0.184548 0.225028 0.049 Uiso 1 1 calc GR . . . .
H28C H 0.765732 -0.101902 0.205487 0.049 Uiso 1 1 calc GR . . . .
C29 C 0.34009(11) 0.13414(9) 0.40962(7) 0.0213(3) Uani 1 1 d . . . . .
H29 H 0.366004 0.089603 0.368171 0.026 Uiso 1 1 calc R . . . .
C30 C 0.30637(13) 0.08258(10) 0.47289(8) 0.0266(3) Uani 1 1 d . . . . .
H30A H 0.280212 0.124406 0.515262 0.032 Uiso 1 1 calc R . . . .
H30B H 0.373382 0.032789 0.476331 0.032 Uiso 1 1 calc R . . . .
C31 C 0.21117(14) 0.04289(12) 0.46740(9) 0.0364(4) Uani 1 1 d . . . . .
H31A H 0.240487 -0.004146 0.428061 0.044 Uiso 1 1 calc R . . . .
H31B H 0.186946 0.013264 0.510123 0.044 Uiso 1 1 calc R . . . .
C32 C 0.10898(14) 0.11615(13) 0.45696(10) 0.0405(4) Uani 1 1 d . . . . .
H32A H 0.073833 0.159195 0.498788 0.049 Uiso 1 1 calc R . . . .
H32B H 0.051523 0.087577 0.450308 0.049 Uiso 1 1 calc R . . . .
C33 C 0.14404(14) 0.16796(13) 0.39440(9) 0.0383(4) Uani 1 1 d . . . . .
H33A H 0.076994 0.217119 0.390185 0.046 Uiso 1 1 calc R . . . .
H33B H 0.172134 0.126094 0.351954 0.046 Uiso 1 1 calc R . . . .
C34 C 0.23741(12) 0.20915(10) 0.40116(8) 0.0274(3) Uani 1 1 d . . . . .
H34A H 0.260612 0.240876 0.359422 0.033 Uiso 1 1 calc R . . . .
H34B H 0.207861 0.254266 0.441762 0.033 Uiso 1 1 calc R . . . .
C35 C 0.41538(11) 0.23820(9) 0.46819(7) 0.0204(2) Uani 1 1 d . . . . .
H35 H 0.337363 0.244921 0.498995 0.025 Uiso 1 1 calc R . . . .
C36 C 0.49899(12) 0.20779(9) 0.51187(7) 0.0237(3) Uani 1 1 d . . . . .
H36A H 0.577802 0.195207 0.481911 0.028 Uiso 1 1 calc R . . . .
H36B H 0.490697 0.150765 0.532507 0.028 Uiso 1 1 calc R . . . .
C37 C 0.47773(14) 0.28106(10) 0.56962(7) 0.0287(3) Uani 1 1 d . . . . .
H37A H 0.402249 0.288614 0.602666 0.034 Uiso 1 1 calc R . . . .
H37B H 0.536175 0.261546 0.595061 0.034 Uiso 1 1 calc R . . . .
C38 C 0.48197(14) 0.37186(11) 0.53986(8) 0.0311(3) Uani 1 1 d . . . . .
H38A H 0.465572 0.418550 0.578063 0.037 Uiso 1 1 calc R . . . .
H38B H 0.559383 0.365479 0.509718 0.037 Uiso 1 1 calc R . . . .
C39 C 0.39600(13) 0.40258(10) 0.49833(8) 0.0291(3) Uani 1 1 d . . . . .
H39A H 0.402505 0.460275 0.478216 0.035 Uiso 1 1 calc R . . . .
H39B H 0.318109 0.414107 0.529382 0.035 Uiso 1 1 calc R . . . .
C40 C 0.41557(12) 0.33046(9) 0.44014(7) 0.0235(3) Uani 1 1 d . . . . .
H40A H 0.354937 0.350135 0.416308 0.028 Uiso 1 1 calc R . . . .
H40B H 0.489486 0.324643 0.405876 0.028 Uiso 1 1 calc R . . . .
B1 B 0.71171(12) 0.11094(10) 0.24446(8) 0.0197(3) Uani 1 1 d . . . . .
B2 B 0.53993(13) 0.13933(10) 0.36063(8) 0.0197(3) Uani 1 1 d . . . . .
Al1 Al 0.18741(3) 0.64849(3) 0.23336(2) 0.01946(8) Uani 1 1 d . . . . .
F1 F 0.1591(7) 0.7643(6) 0.3856(4) 0.0433(11) Uani 0.614(3) 1 d . . P B 1
F2 F 0.0999(3) 0.9103(3) 0.3989(2) 0.0453(8) Uani 0.614(3) 1 d . . P B 1
F3 F 0.27729(16) 0.84136(18) 0.34991(10) 0.0411(5) Uani 0.614(3) 1 d . . P B 1
F4 F -0.00989(14) 0.84659(17) 0.23883(9) 0.0448(6) Uani 0.614(3) 1 d . . P B 1
F5 F -0.03517(17) 0.82906(17) 0.34709(11) 0.0361(5) Uani 0.614(3) 1 d . . P B 1
F6 F -0.03055(18) 0.95967(15) 0.30951(11) 0.0447(6) Uani 0.614(3) 1 d . . P B 1
F7 F 0.3129(2) 0.87197(18) 0.21588(15) 0.0406(6) Uani 0.614(3) 1 d . . P B 1
F8 F 0.1651(11) 0.9201(9) 0.1826(8) 0.051(3) Uani 0.614(3) 1 d . . P B 1
F9 F 0.1773(2) 0.98613(14) 0.27423(12) 0.0499(6) Uani 0.614(3) 1 d . . P B 1
F10 F -0.03539(12) 0.74417(10) 0.12986(8) 0.0744(4) Uani 1 1 d . . . . .
F11 F 0.04857(14) 0.72748(12) 0.02132(8) 0.0878(5) Uani 1 1 d . . . . .
F12 F 0.10588(13) 0.79855(8) 0.08980(7) 0.0675(4) Uani 1 1 d . . . . .
F13 F 0.00536(14) 0.57111(11) 0.08868(8) 0.0766(4) Uani 1 1 d . . . . .
F14 F 0.15546(17) 0.54217(12) 0.00032(7) 0.0931(6) Uani 1 1 d . . . . .
F15 F 0.16607(14) 0.48157(8) 0.09499(8) 0.0748(4) Uani 1 1 d . . . . .
F16 F 0.34240(11) 0.55236(9) 0.04853(7) 0.0674(4) Uani 1 1 d . . . . .
F17 F 0.27748(12) 0.66389(9) -0.00910(6) 0.0637(4) Uani 1 1 d . . . . .
F18 F 0.30990(11) 0.69012(10) 0.08763(6) 0.0595(3) Uani 1 1 d . . . . .
F19 F -0.0427(7) 0.5441(6) 0.2383(5) 0.0631(16) Uani 0.741(4) 1 d . . P C 1
F20 F -0.16702(15) 0.5743(2) 0.33844(10) 0.0558(6) Uani 0.741(4) 1 d . . P C 1
F21 F -0.1061(2) 0.67925(17) 0.28553(14) 0.0517(5) Uani 0.741(4) 1 d . . P C 1
F22 F -0.1019(2) 0.68722(17) 0.42026(14) 0.0603(6) Uani 0.741(4) 1 d . . P C 1
F23 F -0.0785(11) 0.5502(9) 0.4451(6) 0.053(2) Uani 0.741(4) 1 d . . P C 1
F24 F 0.0524(10) 0.6133(8) 0.4398(5) 0.0558(18) Uani 0.741(4) 1 d . . P C 1
F25 F 0.0120(3) 0.42035(14) 0.33564(14) 0.0659(7) Uani 0.741(4) 1 d . . P C 1
F26 F 0.1477(3) 0.4496(2) 0.3715(2) 0.0751(9) Uani 0.741(4) 1 d . . P C 1
F27 F 0.1400(5) 0.4395(4) 0.2594(4) 0.0703(13) Uani 0.741(4) 1 d . . P C 1
F31 F 0.60423(19) 0.43182(17) 0.17777(13) 0.0699(8) Uani 0.592(2) 1 d . . P B 1
F32 F 0.4598(2) 0.41995(15) 0.14527(12) 0.0547(6) Uani 0.592(2) 1 d . . P B 1
F33 F 0.5404(3) 0.5248(3) 0.1086(2) 0.0607(10) Uani 0.592(2) 1 d . . P B 1
F34 F 0.42454(19) 0.67491(15) 0.29082(14) 0.0679(8) Uani 0.592(2) 1 d . . P B 1
F35 F 0.4544(2) 0.68465(15) 0.18135(14) 0.0608(6) Uani 0.592(2) 1 d . . P B 1
F36 F 0.5877(2) 0.6017(2) 0.22081(19) 0.0832(10) Uani 0.592(2) 1 d . . P B 1
F37 F 0.5113(6) 0.4898(4) 0.3154(3) 0.0697(16) Uani 0.592(2) 1 d . . P B 1
F38 F 0.4072(3) 0.41573(15) 0.28268(13) 0.0615(7) Uani 0.592(2) 1 d . . P B 1
F39 F 0.3326(4) 0.5453(2) 0.3422(2) 0.0516(8) Uani 0.592(2) 1 d . . P B 1
O2 O 0.13885(11) 0.63360(9) 0.16373(6) 0.0375(3) Uani 1 1 d . . . . .
O3 O 0.10467(11) 0.61427(9) 0.30456(6) 0.0393(3) Uani 1 1 d . . . . .
O1 O 0.1967(2) 0.75480(13) 0.24985(12) 0.0237(4) Uani 0.614(3) 1 d D . P B 1
C41 C 0.1484(4) 0.8365(5) 0.2853(4) 0.0184(12) Uani 0.614(3) 1 d D . P B 1
C42 C 0.1728(10) 0.8295(10) 0.3566(6) 0.0305(15) Uani 0.614(3) 1 d D . P B 1
C43 C 0.0162(3) 0.8700(3) 0.29505(17) 0.0286(7) Uani 0.614(3) 1 d D . P B 1
C44 C 0.1992(8) 0.9039(7) 0.2387(7) 0.0313(16) Uani 0.614(3) 1 d D . P B 1
C45 C 0.14921(15) 0.63827(11) 0.09563(8) 0.0333(3) Uani 1 1 d . . . . .
C46 C 0.06603(19) 0.72888(15) 0.08394(11) 0.0540(5) Uani 1 1 d . . . . .
C47 C 0.1188(2) 0.55693(15) 0.06893(11) 0.0586(6) Uani 1 1 d . . . . .
C48 C 0.27246(18) 0.63598(13) 0.05434(9) 0.0466(5) Uani 1 1 d . . . . .
C49 C 0.0223(4) 0.5774(3) 0.3323(2) 0.0253(8) Uani 0.741(4) 1 d . . P C 1
C50 C -0.0744(2) 0.59332(18) 0.29837(13) 0.0399(6) Uani 0.741(4) 1 d . . P C 1
C51 C -0.0257(2) 0.6055(2) 0.41116(12) 0.0396(6) Uani 0.741(4) 1 d . . P C 1
C52 C 0.0840(2) 0.46960(17) 0.32466(15) 0.0469(7) Uani 0.741(4) 1 d . . P C 1
O4 O 0.32303(16) 0.57296(15) 0.21220(10) 0.0234(4) Uani 0.592(2) 1 d D . P B 1
C53 C 0.4241(8) 0.5410(6) 0.2238(5) 0.0253(13) Uani 0.592(2) 1 d D . P B 1
C54 C 0.5075(4) 0.4793(3) 0.1631(3) 0.0450(8) Uani 0.592(2) 1 d . . P B 1
C55 C 0.4745(3) 0.6298(3) 0.2290(3) 0.0546(11) Uani 0.592(2) 1 d . . P B 1
C56 C 0.4180(5) 0.4964(3) 0.2908(2) 0.0400(8) Uani 0.592(2) 1 d . . P B 1
F1A F 0.1491(13) 0.7506(9) 0.3769(7) 0.047(2) Uani 0.386(3) 1 d . . P B 2
F2A F 0.1447(5) 0.8892(4) 0.3958(4) 0.0466(13) Uani 0.386(3) 1 d . . P B 2
F3A F 0.2975(3) 0.7897(3) 0.3337(2) 0.0510(9) Uani 0.386(3) 1 d . . P B 2
F4A F -0.0269(2) 0.9110(2) 0.25155(14) 0.0359(8) Uani 0.386(3) 1 d . . P B 2
F5A F -0.0433(3) 0.8749(3) 0.35632(18) 0.0425(8) Uani 0.386(3) 1 d . . P B 2
F6A F 0.0140(3) 0.9914(2) 0.32353(16) 0.0446(9) Uani 0.386(3) 1 d . . P B 2
F7A F 0.3234(4) 0.8326(3) 0.2032(3) 0.0505(11) Uani 0.386(3) 1 d . . P B 2
F8A F 0.1701(14) 0.9338(14) 0.1885(12) 0.0373(18) Uani 0.386(3) 1 d . . P B 2
F9A F 0.2426(4) 0.9562(3) 0.2710(2) 0.0461(9) Uani 0.386(3) 1 d . . P B 2
O1A O 0.1459(4) 0.7673(2) 0.24618(18) 0.0254(7) Uani 0.386(3) 1 d D . P B 2
C41A C 0.1425(9) 0.8461(8) 0.2787(7) 0.029(3) Uani 0.386(3) 1 d D . P B 2
C42A C 0.181(2) 0.835(2) 0.3462(11) 0.049(5) Uani 0.386(3) 1 d D . P B 2
C43A C 0.0191(5) 0.9076(5) 0.3037(3) 0.0318(12) Uani 0.386(3) 1 d D . P B 2
C44A C 0.2272(11) 0.8937(13) 0.2358(11) 0.034(3) Uani 0.386(3) 1 d D . P B 2
F31A F 0.5237(3) 0.3912(2) 0.1968(3) 0.0926(15) Uani 0.408(2) 1 d . . P B 2
F32A F 0.3640(3) 0.4513(2) 0.1704(2) 0.0747(12) Uani 0.408(2) 1 d . . P B 2
F33A F 0.5129(5) 0.4928(5) 0.1168(4) 0.0794(19) Uani 0.408(2) 1 d . . P B 2
F34A F 0.5102(3) 0.6385(3) 0.2851(2) 0.0670(10) Uani 0.408(2) 1 d . . P B 2
F35A F 0.5299(3) 0.6399(3) 0.1759(2) 0.0726(11) Uani 0.408(2) 1 d . . P B 2
F36A F 0.6219(2) 0.5232(3) 0.2156(2) 0.0668(10) Uani 0.408(2) 1 d . . P B 2
F37A F 0.4923(8) 0.4689(6) 0.3239(5) 0.072(2) Uani 0.408(2) 1 d . . P B 2
F38A F 0.3361(4) 0.4512(3) 0.3084(3) 0.0860(16) Uani 0.408(2) 1 d . . P B 2
F39A F 0.3331(6) 0.5783(4) 0.3561(3) 0.0648(16) Uani 0.408(2) 1 d . . P B 2
O4A O 0.3320(2) 0.6138(2) 0.22791(17) 0.0306(7) Uani 0.408(2) 1 d D . P B 2
C53A C 0.4267(12) 0.5547(9) 0.2355(9) 0.028(2) Uani 0.408(2) 1 d D . P B 2
C54A C 0.4530(6) 0.4672(6) 0.1804(5) 0.076(2) Uani 0.408(2) 1 d . . P B 2
C55A C 0.5228(6) 0.5868(5) 0.2278(3) 0.0512(13) Uani 0.408(2) 1 d . . P B 2
C56A C 0.3957(8) 0.5172(6) 0.3106(4) 0.0400(8) Uani 0.408(2) 1 d . . P B 2
C49A C 0.0349(11) 0.5599(8) 0.3313(7) 0.019(3) Uiso 0.259(4) 1 d . . P C 2
C50A C -0.0841(6) 0.6524(6) 0.3381(4) 0.049(2) Uani 0.259(4) 1 d . . P C 2
C51A C 0.0336(7) 0.5431(7) 0.4029(4) 0.044(2) Uani 0.259(4) 1 d . . P C 2
C52A C 0.0248(7) 0.4915(5) 0.2848(4) 0.047(2) Uani 0.259(4) 1 d . . P C 2
F19A F -0.0723(5) 0.7013(5) 0.2837(4) 0.0443(14) Uani 0.259(4) 1 d . . P C 2
F20A F -0.1744(4) 0.6264(5) 0.3468(3) 0.0564(16) Uani 0.259(4) 1 d . . P C 2
F21A F -0.1005(7) 0.7109(5) 0.3918(4) 0.0612(18) Uani 0.259(4) 1 d . . P C 2
F22A F 0.1078(9) 0.4489(10) 0.3874(9) 0.120(5) Uani 0.259(4) 1 d . . P C 2
F24A F 0.075(3) 0.592(2) 0.4338(12) 0.054(5) Uani 0.259(4) 1 d . . P C 2
F23A F -0.065(3) 0.536(2) 0.4478(15) 0.045(4) Uani 0.259(4) 1 d . . P C 2
F25A F -0.0445(6) 0.4469(5) 0.3211(3) 0.0540(17) Uani 0.259(4) 1 d . . P C 2
F26A F -0.021(2) 0.5260(17) 0.2326(13) 0.068(5) Uani 0.259(4) 1 d . . P C 2
F27A F 0.1621(12) 0.4519(9) 0.2635(11) 0.048(2) Uani 0.259(4) 1 d . . P C 2
C58A C 0.6107(17) 0.7321(12) 0.0451(12) 0.069(4) Uani 0.404(5) 1 d . . P A 2
H58A H 0.567027 0.711994 0.088219 0.083 Uiso 0.404(5) 1 calc R . P A 2
Cl1A Cl 0.5752(7) 0.6861(5) -0.0107(4) 0.0707(18) Uani 0.404(5) 1 d . . P A 2
Cl2A Cl 0.5668(5) 0.8375(3) 0.0610(3) 0.0709(12) Uani 0.404(5) 1 d . . P A 2
Cl3A Cl 0.7440(4) 0.70059(17) 0.0563(3) 0.1129(19) Uani 0.404(5) 1 d . . P A 2

loop_
_atom_site_aniso_label
_atom_site_aniso_U_11
_atom_site_aniso_U_22
_atom_site_aniso_U_33
_atom_site_aniso_U_23
_atom_site_aniso_U_13
_atom_site_aniso_U_12
C57 0.082(4) 0.076(4) 0.044(3) 0.018(3) -0.037(3) -0.052(3)
Cl1 0.0617(12) 0.0487(10) 0.0437(8) -0.0022(7) -0.0142(9) -0.0287(8)
Cl2 0.0458(6) 0.0457(10) 0.0532(8) -0.0094(6) -0.0212(5) -0.0084(6)
Cl3 0.0499(6) 0.0411(5) 0.0902(13) 0.0007(5) -0.0342(6) -0.0101(4)
P1 0.02218(16) 0.02675(18) 0.02046(16) -0.00415(13) -0.00141(13) -0.01233(13)
P2 0.01752(15) 0.01839(15) 0.01667(15) -0.00007(11) -0.00377(12) -0.00619(11)
N1 0.0204(5) 0.0209(5) 0.0198(5) -0.0001(4) -0.0037(4) -0.0073(4)
N2 0.0209(5) 0.0197(5) 0.0184(5) -0.0015(4) -0.0042(4) -0.0076(4)
C1 0.0193(6) 0.0240(6) 0.0200(6) -0.0021(5) -0.0017(5) -0.0096(5)
C2 0.0232(6) 0.0253(7) 0.0231(6) -0.0003(5) -0.0038(5) -0.0069(5)
C3 0.0314(7) 0.0239(7) 0.0318(8) -0.0039(6) 0.0007(6) -0.0123(6)
C4 0.0294(7) 0.0378(8) 0.0340(8) -0.0103(6) -0.0021(6) -0.0183(6)
C5 0.0263(7) 0.0429(9) 0.0293(7) -0.0039(6) -0.0107(6) -0.0119(6)
C6 0.0252(7) 0.0279(7) 0.0277(7) 0.0009(6) -0.0079(6) -0.0080(5)
C7 0.0228(6) 0.0247(7) 0.0221(6) 0.0009(5) -0.0008(5) -0.0113(5)
C8 0.0213(7) 0.0337(8) 0.0354(8) 0.0033(6) -0.0064(6) -0.0105(6)
C9 0.0252(7) 0.0492(10) 0.0419(9) -0.0043(8) -0.0031(7) -0.0187(7)
C10 0.0422(9) 0.0489(10) 0.0415(9) -0.0084(8) -0.0017(8) -0.0297(8)
C11 0.0537(11) 0.0302(8) 0.0422(9) 0.0028(7) -0.0054(8) -0.0237(8)
C12 0.0339(8) 0.0245(7) 0.0283(7) 0.0022(6) -0.0055(6) -0.0116(6)
C13 0.0204(6) 0.0233(6) 0.0180(6) 0.0000(5) -0.0036(5) -0.0069(5)
C14 0.0200(6) 0.0246(7) 0.0220(6) -0.0007(5) -0.0037(5) -0.0040(5)
C15 0.0269(7) 0.0288(7) 0.0243(7) -0.0046(6) -0.0038(6) -0.0075(6)
C16 0.0297(7) 0.0402(8) 0.0227(7) -0.0037(6) -0.0082(6) -0.0094(6)
C17 0.0254(7) 0.0414(9) 0.0251(7) 0.0023(6) -0.0092(6) -0.0062(6)
C18 0.0249(7) 0.0276(7) 0.0230(7) 0.0018(5) -0.0063(5) -0.0026(5)
C19 0.0189(6) 0.0251(6) 0.0193(6) 0.0038(5) -0.0046(5) -0.0065(5)
C20 0.0353(8) 0.0318(8) 0.0348(8) 0.0062(6) -0.0179(7) -0.0142(6)
C21 0.0451(10) 0.0583(11) 0.0428(10) 0.0165(8) -0.0288(8) -0.0294(9)
C22 0.0253(7) 0.0610(12) 0.0400(9) 0.0234(8) -0.0144(7) -0.0115(7)
C23 0.0379(9) 0.0396(9) 0.0374(9) 0.0101(7) -0.0107(7) 0.0041(7)
C24 0.0365(8) 0.0280(7) 0.0286(7) 0.0022(6) -0.0096(6) -0.0009(6)
C25 0.0224(6) 0.0190(6) 0.0236(6) 0.0023(5) -0.0060(5) -0.0061(5)
C26 0.0291(7) 0.0245(7) 0.0388(8) 0.0073(6) -0.0108(6) -0.0126(6)
C27 0.0355(8) 0.0285(7) 0.0368(8) 0.0111(6) -0.0187(7) -0.0102(6)
C28 0.0385(8) 0.0199(7) 0.0317(8) -0.0015(6) -0.0016(7) -0.0034(6)
C29 0.0198(6) 0.0235(6) 0.0205(6) -0.0023(5) -0.0024(5) -0.0090(5)
C30 0.0290(7) 0.0252(7) 0.0268(7) 0.0021(5) -0.0041(6) -0.0131(6)
C31 0.0349(8) 0.0340(8) 0.0423(9) -0.0008(7) -0.0026(7) -0.0205(7)
C32 0.0264(8) 0.0467(10) 0.0489(10) -0.0071(8) -0.0021(7) -0.0193(7)
C33 0.0244(7) 0.0514(10) 0.0394(9) -0.0060(8) -0.0093(7) -0.0112(7)
C34 0.0223(6) 0.0315(7) 0.0270(7) 0.0008(6) -0.0051(6) -0.0069(5)
C35 0.0213(6) 0.0199(6) 0.0178(6) -0.0025(5) -0.0006(5) -0.0068(5)
C36 0.0289(7) 0.0238(6) 0.0197(6) 0.0015(5) -0.0063(5) -0.0103(5)
C37 0.0360(8) 0.0324(8) 0.0204(6) -0.0023(6) -0.0068(6) -0.0149(6)
C38 0.0368(8) 0.0291(7) 0.0286(7) -0.0062(6) -0.0043(6) -0.0159(6)
C39 0.0335(8) 0.0190(6) 0.0315(7) -0.0031(5) -0.0026(6) -0.0084(5)
C40 0.0257(7) 0.0202(6) 0.0236(6) 0.0008(5) -0.0045(5) -0.0069(5)
B1 0.0183(6) 0.0196(7) 0.0211(7) 0.0004(5) -0.0044(5) -0.0064(5)
B2 0.0215(7) 0.0196(7) 0.0184(6) 0.0000(5) -0.0040(5) -0.0079(5)
Al1 0.02003(18) 0.01827(18) 0.01942(18) 0.00243(14) -0.00558(15) -0.00442(14)
F1 0.0608(19) 0.045(3) 0.0296(19) 0.0106(16) -0.0162(15) -0.0208(17)
F2 0.0475(17) 0.049(2) 0.0364(12) -0.0171(13) -0.0024(14) -0.0173(13)
F3 0.0347(9) 0.0515(13) 0.0447(10) -0.0042(9) -0.0171(8) -0.0188(9)
F4 0.0295(8) 0.0597(16) 0.0428(10) -0.0062(9) -0.0172(7) -0.0026(8)
F5 0.0276(8) 0.0339(11) 0.0425(10) 0.0007(9) 0.0004(7) -0.0115(9)
F6 0.0379(10) 0.0230(10) 0.0595(13) 0.0017(8) -0.0028(9) 0.0029(9)
F7 0.0312(13) 0.0369(13) 0.0521(13) 0.0075(11) -0.0012(9) -0.0171(12)
F8 0.073(3) 0.035(4) 0.036(3) 0.013(2) -0.0104(19) -0.007(2)
F9 0.0607(15) 0.0234(9) 0.0602(12) -0.0040(8) 0.0014(12) -0.0208(10)
F10 0.0545(8) 0.0645(9) 0.0708(9) 0.0092(7) 0.0036(7) 0.0155(6)
F11 0.0862(11) 0.1035(12) 0.0562(8) 0.0246(8) -0.0376(8) 0.0161(9)
F12 0.0882(10) 0.0293(6) 0.0613(8) 0.0094(5) 0.0039(7) -0.0031(6)
F13 0.0856(10) 0.0936(11) 0.0765(10) -0.0002(8) -0.0480(9) -0.0429(9)
F14 0.1427(16) 0.0954(12) 0.0434(8) -0.0294(8) -0.0206(9) -0.0426(11)
F15 0.1014(11) 0.0316(6) 0.0859(10) -0.0049(6) -0.0198(9) -0.0161(7)
F16 0.0565(8) 0.0564(8) 0.0604(8) 0.0095(6) -0.0035(6) 0.0170(6)
F17 0.0826(9) 0.0625(8) 0.0259(5) 0.0123(5) -0.0018(6) -0.0017(7)
F18 0.0668(8) 0.0743(9) 0.0455(7) 0.0169(6) -0.0096(6) -0.0387(7)
F19 0.0614(15) 0.103(4) 0.041(2) -0.0074(18) -0.0149(14) -0.0484(18)
F20 0.0372(9) 0.0805(16) 0.0567(11) 0.0079(11) -0.0049(7) -0.0357(11)
F21 0.0425(13) 0.0550(13) 0.0622(12) 0.0162(9) -0.0223(11) -0.0141(9)
F22 0.0785(14) 0.0424(12) 0.0437(13) -0.0129(9) 0.0100(12) -0.0168(10)
F23 0.061(2) 0.065(4) 0.037(3) 0.014(2) 0.001(2) -0.038(2)
F24 0.071(4) 0.085(4) 0.0293(14) 0.0078(17) -0.0115(17) -0.052(3)
F25 0.0799(17) 0.0352(10) 0.0786(15) 0.0001(9) 0.0034(13) -0.0336(11)
F26 0.069(2) 0.0527(13) 0.112(2) 0.0424(14) -0.0394(18) -0.0185(14)
F27 0.079(3) 0.042(2) 0.0651(16) -0.0162(16) 0.014(2) -0.0091(15)
F31 0.0450(12) 0.0625(15) 0.0785(16) -0.0144(12) -0.0220(11) 0.0258(11)
F32 0.0608(14) 0.0400(11) 0.0506(12) -0.0217(10) -0.0221(10) 0.0115(10)
F33 0.0448(17) 0.066(2) 0.0519(15) 0.0089(15) 0.0064(12) -0.0045(12)
F34 0.0508(13) 0.0544(13) 0.1015(19) -0.0332(12) -0.0444(13) 0.0017(10)
F35 0.0376(12) 0.0460(12) 0.0946(18) 0.0159(12) -0.0054(11) -0.0177(9)
F36 0.0312(12) 0.0725(19) 0.149(3) -0.0059(17) -0.0328(16) -0.0125(12)
F37 0.070(3) 0.066(3) 0.074(3) -0.009(2) -0.055(3) 0.011(2)
F38 0.0829(19) 0.0393(12) 0.0557(13) 0.0220(10) -0.0244(13) -0.0026(12)
F39 0.0706(19) 0.0457(19) 0.0244(15) -0.0033(12) -0.0131(14) 0.0049(17)
O2 0.0550(7) 0.0477(7) 0.0238(5) 0.0093(5) -0.0186(5) -0.0294(6)
O3 0.0498(7) 0.0591(8) 0.0258(5) 0.0133(5) -0.0123(5) -0.0405(6)
O1 0.0217(10) 0.0196(9) 0.0283(9) -0.0001(7) -0.0047(9) -0.0059(8)
C41 0.0140(17) 0.0135(16) 0.029(3) 0.0076(14) -0.0049(16) -0.0067(12)
C42 0.030(2) 0.048(4) 0.024(3) 0.011(3) -0.013(2) -0.021(3)
C43 0.0246(13) 0.0237(17) 0.0335(15) -0.0005(13) -0.0051(11) -0.0034(12)
C44 0.025(4) 0.026(2) 0.041(2) 0.0012(17) -0.005(3) -0.010(3)
C45 0.0455(9) 0.0281(8) 0.0233(7) -0.0005(6) -0.0146(7) -0.0015(6)
C46 0.0569(12) 0.0479(12) 0.0394(10) 0.0070(8) -0.0095(9) 0.0088(9)
C47 0.0851(17) 0.0488(12) 0.0453(11) -0.0102(9) -0.0255(11) -0.0179(11)
C48 0.0570(12) 0.0403(10) 0.0304(9) 0.0081(7) -0.0066(8) -0.0003(8)
C49 0.0305(17) 0.0138(15) 0.0298(14) 0.0018(13) -0.0021(11) -0.0091(14)
C50 0.0340(12) 0.0496(15) 0.0377(13) -0.0008(11) -0.0049(10) -0.0195(10)
C51 0.0512(15) 0.0429(16) 0.0299(11) 0.0044(10) -0.0038(11) -0.0286(13)
C52 0.0504(15) 0.0322(12) 0.0508(16) 0.0032(11) 0.0004(13) -0.0137(11)
O4 0.0216(8) 0.0208(10) 0.0259(9) 0.0004(7) -0.0081(7) -0.0019(7)
C53 0.0239(16) 0.020(3) 0.033(3) -0.007(2) -0.0138(18) -0.0034(17)
C54 0.036(2) 0.0413(18) 0.044(2) -0.0036(16) -0.0108(19) 0.0100(16)
C55 0.0305(18) 0.040(2) 0.091(3) -0.008(2) -0.023(2) -0.0020(15)
C56 0.046(2) 0.034(3) 0.029(3) -0.0070(15) -0.016(2) 0.0111(18)
F1A 0.086(4) 0.034(3) 0.037(3) 0.015(2) -0.032(2) -0.031(2)
F2A 0.079(4) 0.033(2) 0.036(2) -0.0041(18) -0.026(3) -0.020(3)
F3A 0.0469(18) 0.051(2) 0.068(2) 0.0142(19) -0.0381(17) -0.0145(17)
F4A 0.0317(13) 0.0362(18) 0.0405(15) 0.0038(12) -0.0158(11) -0.0054(11)
F5A 0.0337(15) 0.053(2) 0.0358(16) 0.0046(17) -0.0007(12) -0.0120(17)
F6A 0.0497(18) 0.0263(14) 0.0529(18) -0.0090(12) -0.0158(14) -0.0020(13)
F7A 0.0318(17) 0.045(2) 0.065(3) 0.013(2) -0.0008(16) -0.009(2)
F8A 0.045(3) 0.028(4) 0.035(4) 0.010(3) -0.011(2) -0.005(3)
F9A 0.051(2) 0.0386(18) 0.064(2) 0.0106(15) -0.0236(19) -0.0289(17)
O1A 0.0308(19) 0.0197(14) 0.0264(14) 0.0023(11) -0.0103(16) -0.0062(14)
C41A 0.049(5) 0.021(4) 0.018(3) 0.000(3) -0.020(3) -0.002(3)
C42A 0.054(7) 0.062(6) 0.043(8) 0.022(5) -0.009(5) -0.039(5)
C43A 0.040(3) 0.028(3) 0.031(2) 0.000(2) -0.0094(19) -0.015(3)
C44A 0.027(7) 0.042(6) 0.042(5) 0.019(5) -0.016(6) -0.019(5)
F31A 0.066(2) 0.0360(17) 0.159(4) -0.020(2) -0.032(3) 0.0117(16)
F32A 0.067(2) 0.0474(18) 0.115(3) -0.0114(19) -0.045(2) -0.0076(16)
F33A 0.056(4) 0.087(5) 0.065(4) -0.032(4) -0.003(3) 0.012(3)
F34A 0.057(2) 0.082(2) 0.076(2) 0.0012(19) -0.0349(19) -0.0268(19)
F35A 0.047(2) 0.098(3) 0.076(2) 0.039(2) -0.0058(19) -0.036(2)
F36A 0.0250(13) 0.076(3) 0.088(3) 0.0022(19) -0.0087(15) -0.0035(14)
F37A 0.047(2) 0.088(5) 0.091(4) 0.055(3) -0.044(2) -0.013(3)
F38A 0.065(2) 0.081(3) 0.136(4) 0.084(3) -0.049(3) -0.039(2)
F39A 0.054(2) 0.077(4) 0.035(3) 0.008(2) -0.0025(19) 0.015(3)
O4A 0.0205(13) 0.0348(18) 0.0328(16) 0.0147(14) -0.0066(11) -0.0028(12)
C53A 0.027(3) 0.015(3) 0.041(5) -0.016(2) -0.019(2) 0.004(2)
C54A 0.026(3) 0.071(5) 0.114(7) -0.007(5) -0.018(4) 0.009(3)
C55A 0.033(3) 0.064(4) 0.054(3) 0.020(3) -0.008(2) -0.013(3)
C56A 0.046(2) 0.034(3) 0.029(3) -0.0070(15) -0.016(2) 0.0111(18)
C50A 0.024(3) 0.062(5) 0.052(5) 0.000(4) 0.002(3) -0.010(3)
C51A 0.048(4) 0.063(6) 0.028(3) 0.014(3) -0.002(3) -0.032(4)
C52A 0.050(4) 0.048(4) 0.046(4) -0.004(3) 0.006(4) -0.037(4)
F19A 0.022(3) 0.052(4) 0.058(3) 0.015(3) -0.010(2) -0.011(2)
F20A 0.029(2) 0.061(4) 0.081(4) 0.006(3) -0.002(2) -0.029(3)
F21A 0.068(4) 0.043(3) 0.047(4) -0.006(3) 0.014(3) -0.004(3)
F22A 0.057(6) 0.125(8) 0.199(12) 0.130(8) -0.049(6) -0.045(5)
F24A 0.070(11) 0.093(14) 0.025(6) 0.026(7) -0.022(6) -0.054(9)
F23A 0.067(9) 0.058(8) 0.031(5) 0.023(5) -0.016(5) -0.049(9)
F25A 0.055(4) 0.050(4) 0.059(3) -0.013(3) 0.009(3) -0.040(3)
F26A 0.115(14) 0.089(9) 0.034(5) 0.003(6) -0.015(7) -0.085(11)
F27A 0.041(4) 0.015(3) 0.074(5) -0.010(3) 0.010(3) -0.012(2)
C58A 0.103(9) 0.071(6) 0.075(6) 0.038(5) -0.051(6) -0.064(6)
Cl1A 0.070(2) 0.081(3) 0.070(3) -0.0069(17) 0.0003(15) -0.054(2)
Cl2A 0.0694(14) 0.059(2) 0.077(3) -0.0330(17) -0.0256(17) -0.0029(15)
Cl3A 0.111(2) 0.0706(13) 0.162(5) -0.0135(17) -0.092(3) 0.0148(13)

loop_
_atom_type_symbol
_atom_type_description
_atom_type_scat_dispersion_real
_atom_type_scat_dispersion_imag
_atom_type_scat_source
C C 0.0033 0.0016 'International Tables Vol C Tables 4.2.6.8 and 6.1.1.4'
H H 0.0000 0.0000 'International Tables Vol C Tables 4.2.6.8 and 6.1.1.4'
Al Al 0.0645 0.0514 'International Tables Vol C Tables 4.2.6.8 and 6.1.1.4'
B B 0.0013 0.0007 'International Tables Vol C Tables 4.2.6.8 and 6.1.1.4'
Cl Cl 0.1484 0.1585 'International Tables Vol C Tables 4.2.6.8 and 6.1.1.4'
F F 0.0171 0.0103 'International Tables Vol C Tables 4.2.6.8 and 6.1.1.4'
N N 0.0061 0.0033 'International Tables Vol C Tables 4.2.6.8 and 6.1.1.4'
O O 0.0106 0.0060 'International Tables Vol C Tables 4.2.6.8 and 6.1.1.4'
P P 0.1023 0.0942 'International Tables Vol C Tables 4.2.6.8 and 6.1.1.4'

loop_
_geom_angle_atom_site_label_1
_geom_angle_atom_site_label_2
_geom_angle_atom_site_label_3
_geom_angle
_geom_angle_site_symmetry_1
_geom_angle_site_symmetry_3
_geom_angle_publ_flag
Cl1 C57 H57 111.8 . . ?
Cl1 C57 Cl2 108.5(6) . . ?
Cl2 C57 H57 111.8 . . ?
Cl3 C57 H57 111.8 . . ?
Cl3 C57 Cl1 104.4(6) . . ?
Cl3 C57 Cl2 108.2(6) . . ?
C1 P1 P2 166.94(5) . . ?
C1 P1 B1 130.76(6) . . ?
C1 P1 B2 127.61(6) . . ?
B1 P1 P2 46.98(4) . . ?
B1 P1 B2 91.02(6) . . ?
B2 P1 P2 46.76(5) . . ?
C19 P2 P1 130.04(5) . . ?
C19 P2 C25 113.57(6) . . ?
C19 P2 B1 109.99(6) . . ?
C19 P2 B2 110.74(6) . . ?
C25 P2 P1 116.39(4) . . ?
C25 P2 B1 117.44(6) . . ?
C25 P2 B2 116.06(6) . . ?
B1 P2 P1 44.27(4) . . ?
B2 P2 P1 44.28(4) . . ?
B2 P2 B1 86.06(6) . . ?
C13 N1 C7 115.80(10) . . ?
B1 N1 C7 123.00(11) . . ?
B1 N1 C13 121.14(11) . . ?
C29 N2 C35 115.67(10) . . ?
B2 N2 C29 121.75(11) . . ?
B2 N2 C35 122.52(11) . . ?
C2 C1 P1 122.24(11) . . ?
C2 C1 C6 119.31(12) . . ?
C6 C1 P1 118.40(11) . . ?
C1 C2 H2 119.9 . . ?
C3 C2 C1 120.18(14) . . ?
C3 C2 H2 119.9 . . ?
C2 C3 H3 120.0 . . ?
C4 C3 C2 120.08(14) . . ?
C4 C3 H3 120.0 . . ?
C3 C4 H4 119.9 . . ?
C5 C4 C3 120.28(14) . . ?
C5 C4 H4 119.9 . . ?
C4 C5 H5 119.9 . . ?
C4 C5 C6 120.24(15) . . ?
C6 C5 H5 119.9 . . ?
C1 C6 H6 120.1 . . ?
C5 C6 C1 119.89(14) . . ?
C5 C6 H6 120.1 . . ?
N1 C7 H7 107.2 . . ?
N1 C7 C8 111.03(11) . . ?
N1 C7 C12 111.59(11) . . ?
C8 C7 H7 107.2 . . ?
C8 C7 C12 112.32(12) . . ?
C12 C7 H7 107.2 . . ?
C7 C8 H8A 109.4 . . ?
C7 C8 H8B 109.4 . . ?
C7 C8 C9 111.20(13) . . ?
H8A C8 H8B 108.0 . . ?
C9 C8 H8A 109.4 . . ?
C9 C8 H8B 109.4 . . ?
C8 C9 H9A 109.4 . . ?
C8 C9 H9B 109.4 . . ?
H9A C9 H9B 108.0 . . ?
C10 C9 C8 111.32(13) . . ?
C10 C9 H9A 109.4 . . ?
C10 C9 H9B 109.4 . . ?
C9 C10 H10A 109.4 . . ?
C9 C10 H10B 109.4 . . ?
C9 C10 C11 111.02(14) . . ?
H10A C10 H10B 108.0 . . ?
C11 C10 H10A 109.4 . . ?
C11 C10 H10B 109.4 . . ?
C10 C11 H11A 109.2 . . ?
C10 C11 H11B 109.2 . . ?
C10 C11 C12 111.87(14) . . ?
H11A C11 H11B 107.9 . . ?
C12 C11 H11A 109.2 . . ?
C12 C11 H11B 109.2 . . ?
C7 C12 C11 111.35(13) . . ?
C7 C12 H12A 109.4 . . ?
C7 C12 H12B 109.4 . . ?
C11 C12 H12A 109.4 . . ?
C11 C12 H12B 109.4 . . ?
H12A C12 H12B 108.0 . . ?
N1 C13 H13 106.8 . . ?
N1 C13 C14 112.44(11) . . ?
N1 C13 C18 112.37(11) . . ?
C14 C13 H13 106.8 . . ?
C18 C13 H13 106.8 . . ?
C18 C13 C14 111.24(11) . . ?
C13 C14 H14A 109.6 . . ?
C13 C14 H14B 109.6 . . ?
C13 C14 C15 110.12(11) . . ?
H14A C14 H14B 108.1 . . ?
C15 C14 H14A 109.6 . . ?
C15 C14 H14B 109.6 . . ?
C14 C15 H15A 109.3 . . ?
C14 C15 H15B 109.3 . . ?
H15A C15 H15B 108.0 . . ?
C16 C15 C14 111.41(12) . . ?
C16 C15 H15A 109.3 . . ?
C16 C15 H15B 109.3 . . ?
C15 C16 H16A 109.4 . . ?
C15 C16 H16B 109.4 . . ?
C15 C16 C17 111.33(12) . . ?
H16A C16 H16B 108.0 . . ?
C17 C16 H16A 109.4 . . ?
C17 C16 H16B 109.4 . . ?
C16 C17 H17A 109.4 . . ?
C16 C17 H17B 109.4 . . ?
C16 C17 C18 111.34(12) . . ?
H17A C17 H17B 108.0 . . ?
C18 C17 H17A 109.4 . . ?
C18 C17 H17B 109.4 . . ?
C13 C18 C17 110.46(12) . . ?
C13 C18 H18A 109.6 . . ?
C13 C18 H18B 109.6 . . ?
C17 C18 H18A 109.6 . . ?
C17 C18 H18B 109.6 . . ?
H18A C18 H18B 108.1 . . ?
C20 C19 P2 124.32(11) . . ?
C20 C19 C24 118.99(13) . . ?
C24 C19 P2 116.60(11) . . ?
C19 C20 H20 120.0 . . ?
C21 C20 C19 120.08(15) . . ?
C21 C20 H20 120.0 . . ?
C20 C21 H21 119.8 . . ?
C22 C21 C20 120.41(16) . . ?
C22 C21 H21 119.8 . . ?
C21 C22 H22 120.0 . . ?
C21 C22 C23 120.05(15) . . ?
C23 C22 H22 120.0 . . ?
C22 C23 H23 120.0 . . ?
C24 C23 C22 119.94(16) . . ?
C24 C23 H23 120.0 . . ?
C19 C24 H24 119.7 . . ?
C23 C24 C19 120.53(16) . . ?
C23 C24 H24 119.7 . . ?
C26 C25 P2 110.74(9) . . ?
C26 C25 C27 108.60(12) . . ?
C27 C25 P2 106.45(9) . . ?
C28 C25 P2 110.80(10) . . ?
C28 C25 C26 111.34(12) . . ?
C28 C25 C27 108.74(12) . . ?
C25 C26 H26A 109.5 . . ?
C25 C26 H26B 109.5 . . ?
C25 C26 H26C 109.5 . . ?
H26A C26 H26B 109.5 . . ?
H26A C26 H26C 109.5 . . ?
H26B C26 H26C 109.5 . . ?
C25 C27 H27A 109.5 . . ?
C25 C27 H27B 109.5 . . ?
C25 C27 H27C 109.5 . . ?
H27A C27 H27B 109.5 . . ?
H27A C27 H27C 109.5 . . ?
H27B C27 H27C 109.5 . . ?
C25 C28 H28A 109.5 . . ?
C25 C28 H28B 109.5 . . ?
C25 C28 H28C 109.5 . . ?
H28A C28 H28B 109.5 . . ?
H28A C28 H28C 109.5 . . ?
H28B C28 H28C 109.5 . . ?
N2 C29 H29 107.0 . . ?
N2 C29 C30 111.82(11) . . ?
N2 C29 C34 112.80(11) . . ?
C30 C29 H29 107.0 . . ?
C34 C29 H29 107.0 . . ?
C34 C29 C30 110.91(11) . . ?
C29 C30 H30A 109.6 . . ?
C29 C30 H30B 109.6 . . ?
C29 C30 C31 110.40(13) . . ?
H30A C30 H30B 108.1 . . ?
C31 C30 H30A 109.6 . . ?
C31 C30 H30B 109.6 . . ?
C30 C31 H31A 109.3 . . ?
C30 C31 H31B 109.3 . . ?
H31A C31 H31B 108.0 . . ?
C32 C31 C30 111.60(13) . . ?
C32 C31 H31A 109.3 . . ?
C32 C31 H31B 109.3 . . ?
C31 C32 H32A 109.4 . . ?
C31 C32 H32B 109.4 . . ?
C31 C32 C33 111.05(14) . . ?
H32A C32 H32B 108.0 . . ?
C33 C32 H32A 109.4 . . ?
C33 C32 H32B 109.4 . . ?
C32 C33 H33A 109.5 . . ?
C32 C33 H33B 109.5 . . ?
C32 C33 C34 110.94(14) . . ?
H33A C33 H33B 108.0 . . ?
C34 C33 H33A 109.5 . . ?
C34 C33 H33B 109.5 . . ?
C29 C34 C33 109.89(13) . . ?
C29 C34 H34A 109.7 . . ?
C29 C34 H34B 109.7 . . ?
C33 C34 H34A 109.7 . . ?
C33 C34 H34B 109.7 . . ?
H34A C34 H34B 108.2 . . ?
N2 C35 H35 107.4 . . ?
N2 C35 C36 111.35(11) . . ?
N2 C35 C40 110.78(11) . . ?
C36 C35 H35 107.4 . . ?
C40 C35 H35 107.4 . . ?
C40 C35 C36 112.31(11) . . ?
C35 C36 H36A 109.4 . . ?
C35 C36 H36B 109.4 . . ?
C35 C36 C37 111.11(12) . . ?
H36A C36 H36B 108.0 . . ?
C37 C36 H36A 109.4 . . ?
C37 C36 H36B 109.4 . . ?
C36 C37 H37A 109.5 . . ?
C36 C37 H37B 109.5 . . ?
H37A C37 H37B 108.1 . . ?
C38 C37 C36 110.79(12) . . ?
C38 C37 H37A 109.5 . . ?
C38 C37 H37B 109.5 . . ?
C37 C38 H38A 109.4 . . ?
C37 C38 H38B 109.4 . . ?
H38A C38 H38B 108.0 . . ?
C39 C38 C37 111.06(12) . . ?
C39 C38 H38A 109.4 . . ?
C39 C38 H38B 109.4 . . ?
C38 C39 H39A 109.4 . . ?
C38 C39 H39B 109.4 . . ?
C38 C39 C40 111.16(12) . . ?
H39A C39 H39B 108.0 . . ?
C40 C39 H39A 109.4 . . ?
C40 C39 H39B 109.4 . . ?
C35 C40 C39 111.29(11) . . ?
C35 C40 H40A 109.4 . . ?
C35 C40 H40B 109.4 . . ?
C39 C40 H40A 109.4 . . ?
C39 C40 H40B 109.4 . . ?
H40A C40 H40B 108.0 . . ?
P1 B1 P2 88.76(6) . . ?
N1 B1 P1 142.26(11) . . ?
N1 B1 P2 128.91(10) . . ?
P1 B2 P2 88.96(6) . . ?
N2 B2 P1 141.17(11) . . ?
N2 B2 P2 129.85(10) . . ?
O2 Al1 O3 108.14(6) . . ?
O2 Al1 O4 103.33(8) . . ?
O2 Al1 O1A 101.27(13) . . ?
O2 Al1 O4A 121.37(13) . . ?
O3 Al1 O4 108.88(8) . . ?
O3 Al1 O1A 104.81(13) . . ?
O3 Al1 O4A 113.84(11) . . ?
O1 Al1 O2 116.47(10) . . ?
O1 Al1 O3 111.15(9) . . ?
O1 Al1 O4 108.43(11) . . ?
O4A Al1 O1A 105.31(19) . . ?
C45 O2 Al1 148.96(12) . . ?
C49 O3 Al1 150.0(2) . . ?
C49A O3 Al1 148.4(6) . . ?
C41 O1 Al1 147.9(3) . . ?
O1 C41 C42 108.4(8) . . ?
O1 C41 C43 111.9(4) . . ?
O1 C41 C44 105.4(6) . . ?
C42 C41 C43 109.8(6) . . ?
C42 C41 C44 115.0(9) . . ?
C44 C41 C43 106.4(6) . . ?
F1 C42 F2 109.4(11) . . ?
F1 C42 F3 114.3(9) . . ?
F1 C42 C41 115.3(10) . . ?
F2 C42 C41 107.2(8) . . ?
F3 C42 F2 101.0(8) . . ?
F3 C42 C41 108.5(10) . . ?
F4 C43 F5 106.6(3) . . ?
F4 C43 F6 107.8(3) . . ?
F4 C43 C41 111.2(4) . . ?
F5 C43 C41 109.2(4) . . ?
F6 C43 F5 107.4(3) . . ?
F6 C43 C41 114.4(3) . . ?
F7 C44 F9 105.4(8) . . ?
F7 C44 C41 111.3(7) . . ?
F8 C44 F7 104.8(10) . . ?
F8 C44 F9 107.6(9) . . ?
F8 C44 C41 115.2(11) . . ?
F9 C44 C41 111.9(9) . . ?
O2 C45 C46 109.15(14) . . ?
O2 C45 C47 108.58(15) . . ?
O2 C45 C48 111.73(14) . . ?
C46 C45 C48 108.12(15) . . ?
C47 C45 C46 109.70(17) . . ?
C47 C45 C48 109.55(16) . . ?
F10 C46 F11 106.74(19) . . ?
F10 C46 C45 110.43(17) . . ?
F11 C46 C45 112.21(17) . . ?
F12 C46 F10 108.79(18) . . ?
F12 C46 F11 107.44(19) . . ?
F12 C46 C45 111.06(18) . . ?
F13 C47 C45 110.41(18) . . ?
F14 C47 F13 108.75(19) . . ?
F14 C47 C45 112.3(2) . . ?
F15 C47 F13 107.6(2) . . ?
F15 C47 F14 107.32(19) . . ?
F15 C47 C45 110.31(17) . . ?
F16 C48 F17 108.44(15) . . ?
F16 C48 F18 108.03(18) . . ?
F16 C48 C45 110.32(16) . . ?
F17 C48 C45 112.32(17) . . ?
F18 C48 F17 107.83(17) . . ?
F18 C48 C45 109.77(15) . . ?
O3 C49 C50 116.7(3) . . ?
O3 C49 C51 110.5(3) . . ?
O3 C49 C52 105.0(3) . . ?
C50 C49 C51 110.3(3) . . ?
C50 C49 C52 107.3(3) . . ?
C51 C49 C52 106.4(3) . . ?
F19 C50 F20 107.8(4) . . ?
F19 C50 C49 111.9(4) . . ?
F20 C50 C49 113.0(3) . . ?
F21 C50 F19 107.1(4) . . ?
F21 C50 F20 107.4(2) . . ?
F21 C50 C49 109.4(2) . . ?
F22 C51 C49 108.5(3) . . ?
F23 C51 F22 106.7(7) . . ?
F23 C51 C49 113.1(5) . . ?
F24 C51 F22 106.3(5) . . ?
F24 C51 F23 109.2(7) . . ?
F24 C51 C49 112.6(5) . . ?
F25 C52 F26 108.5(3) . . ?
F25 C52 F27 98.8(3) . . ?
F25 C52 C49 113.3(3) . . ?
F26 C52 C49 108.8(3) . . ?
F27 C52 F26 115.4(4) . . ?
F27 C52 C49 111.8(4) . . ?
C53 O4 Al1 150.5(4) . . ?
O4 C53 C54 110.8(5) . . ?
O4 C53 C55 107.4(6) . . ?
O4 C53 C56 112.5(8) . . ?
C54 C53 C55 105.6(7) . . ?
C54 C53 C56 112.3(6) . . ?
C56 C53 C55 107.8(5) . . ?
F31 C54 C53 112.5(4) . . ?
F32 C54 F31 107.8(3) . . ?
F32 C54 F33 109.5(4) . . ?
F32 C54 C53 108.7(5) . . ?
F33 C54 F31 105.5(4) . . ?
F33 C54 C53 112.7(5) . . ?
F34 C55 F36 108.2(3) . . ?
F34 C55 C53 109.4(5) . . ?
F35 C55 F34 109.1(3) . . ?
F35 C55 F36 108.3(4) . . ?
F35 C55 C53 110.7(4) . . ?
F36 C55 C53 111.0(4) . . ?
F37 C56 C53 113.4(6) . . ?
F38 C56 F37 109.5(4) . . ?
F38 C56 F39 110.0(5) . . ?
F38 C56 C53 109.4(4) . . ?
F39 C56 F37 102.3(4) . . ?
F39 C56 C53 112.0(5) . . ?
C41A O1A Al1 152.2(7) . . ?
O1A C41A C42A 115.0(16) . . ?
O1A C41A C43A 110.0(7) . . ?
O1A C41A C44A 113.2(12) . . ?
C43A C41A C42A 103.1(12) . . ?
C43A C41A C44A 114.2(10) . . ?
C44A C41A C42A 100.6(15) . . ?
F1A C42A C41A 105.4(17) . . ?
F2A C42A F1A 102.0(17) . . ?
F2A C42A F3A 112.9(15) . . ?
F2A C42A C41A 125(2) . . ?
F3A C42A F1A 91.6(18) . . ?
F3A C42A C41A 112.6(17) . . ?
F4A C43A F5A 107.8(4) . . ?
F4A C43A F6A 109.0(5) . . ?
F4A C43A C41A 107.7(7) . . ?
F5A C43A C41A 112.2(7) . . ?
F6A C43A F5A 108.3(5) . . ?
F6A C43A C41A 111.8(5) . . ?
F7A C44A F8A 109.7(17) . . ?
F7A C44A C41A 110.1(12) . . ?
F8A C44A C41A 101.2(15) . . ?
F9A C44A F7A 112.7(11) . . ?
F9A C44A F8A 108.9(15) . . ?
F9A C44A C41A 113.6(15) . . ?
C53A O4A Al1 153.2(8) . . ?
O4A C53A C54A 105.2(7) . . ?
O4A C53A C55A 117.0(12) . . ?
O4A C53A C56A 107.5(12) . . ?
C55A C53A C54A 112.0(10) . . ?
C55A C53A C56A 109.4(8) . . ?
C56A C53A C54A 105.1(11) . . ?
F31A C54A F33A 107.5(6) . . ?
F31A C54A C53A 111.6(8) . . ?
F32A C54A F31A 111.4(8) . . ?
F32A C54A F33A 107.1(7) . . ?
F32A C54A C53A 114.9(7) . . ?
F33A C54A C53A 103.7(10) . . ?
F34A C55A C53A 109.8(7) . . ?
F35A C55A F34A 106.8(5) . . ?
F35A C55A C53A 109.7(8) . . ?
F36A C55A F34A 107.6(5) . . ?
F36A C55A F35A 107.0(5) . . ?
F36A C55A C53A 115.5(7) . . ?
F37A C56A F38A 103.7(7) . . ?
F37A C56A C53A 108.6(8) . . ?
F38A C56A C53A 109.2(7) . . ?
F39A C56A F37A 114.7(8) . . ?
F39A C56A F38A 107.5(8) . . ?
F39A C56A C53A 112.7(8) . . ?
O3 C49A C50A 89.8(7) . . ?
O3 C49A C51A 111.0(9) . . ?
O3 C49A C52A 119.0(10) . . ?
C51A C49A C50A 104.0(9) . . ?
C52A C49A C50A 105.1(9) . . ?
C52A C49A C51A 121.2(10) . . ?
F19A C50A C49A 112.1(7) . . ?
F19A C50A F21A 104.4(8) . . ?
F20A C50A C49A 110.9(8) . . ?
F20A C50A F19A 110.0(7) . . ?
F20A C50A F21A 108.1(7) . . ?
F21A C50A C49A 111.1(8) . . ?
C49A C51A F22A 95.5(9) . . ?
F24A C51A C49A 117.0(14) . . ?
F24A C51A F22A 111.6(16) . . ?
F24A C51A F23A 108.5(17) . . ?
F23A C51A C49A 118.6(15) . . ?
F23A C51A F22A 104.1(17) . . ?
C49A C52A F27A 87.7(8) . . ?
F25A C52A C49A 108.9(8) . . ?
F25A C52A F26A 106.0(9) . . ?
F25A C52A F27A 123.5(9) . . ?
F26A C52A C49A 114.6(13) . . ?
F26A C52A F27A 115.2(13) . . ?
Cl1A C58A H58A 100.8 . . ?
Cl1A C58A Cl2A 120.2(13) . . ?
Cl1A C58A Cl3A 124.1(13) . . ?
Cl2A C58A H58A 100.8 . . ?
Cl2A C58A Cl3A 105.2(10) . . ?
Cl3A C58A H58A 100.8 . . ?

loop_
_geom_bond_atom_site_label_1
_geom_bond_atom_site_label_2
_geom_bond_distance
_geom_bond_site_symmetry_2
_geom_bond_publ_flag
C57 H57 1.0000 . ?
C57 Cl1 1.837(10) . ?
C57 Cl2 1.843(12) . ?
C57 Cl3 1.801(11) . ?
P1 P2 2.6946(5) . ?
P1 C1 1.8114(13) . ?
P1 B1 1.8813(15) . ?
P1 B2 1.8817(15) . ?
P2 C19 1.8143(13) . ?
P2 C25 1.8717(14) . ?
P2 B1 1.9704(15) . ?
P2 B2 1.9631(15) . ?
N1 C7 1.4911(17) . ?
N1 C13 1.4847(16) . ?
N1 B1 1.3756(19) . ?
N2 C29 1.4820(16) . ?
N2 C35 1.4903(16) . ?
N2 B2 1.3799(18) . ?
C1 C2 1.393(2) . ?
C1 C6 1.395(2) . ?
C2 H2 0.9500 . ?
C2 C3 1.387(2) . ?
C3 H3 0.9500 . ?
C3 C4 1.381(2) . ?
C4 H4 0.9500 . ?
C4 C5 1.376(2) . ?
C5 H5 0.9500 . ?
C5 C6 1.391(2) . ?
C6 H6 0.9500 . ?
C7 H7 1.0000 . ?
C7 C8 1.524(2) . ?
C7 C12 1.526(2) . ?
C8 H8A 0.9900 . ?
C8 H8B 0.9900 . ?
C8 C9 1.530(2) . ?
C9 H9A 0.9900 . ?
C9 H9B 0.9900 . ?
C9 C10 1.516(3) . ?
C10 H10A 0.9900 . ?
C10 H10B 0.9900 . ?
C10 C11 1.520(3) . ?
C11 H11A 0.9900 . ?
C11 H11B 0.9900 . ?
C11 C12 1.534(2) . ?
C12 H12A 0.9900 . ?
C12 H12B 0.9900 . ?
C13 H13 1.0000 . ?
C13 C14 1.5282(18) . ?
C13 C18 1.5273(19) . ?
C14 H14A 0.9900 . ?
C14 H14B 0.9900 . ?
C14 C15 1.5305(19) . ?
C15 H15A 0.9900 . ?
C15 H15B 0.9900 . ?
C15 C16 1.522(2) . ?
C16 H16A 0.9900 . ?
C16 H16B 0.9900 . ?
C16 C17 1.528(2) . ?
C17 H17A 0.9900 . ?
C17 H17B 0.9900 . ?
C17 C18 1.530(2) . ?
C18 H18A 0.9900 . ?
C18 H18B 0.9900 . ?
C19 C20 1.389(2) . ?
C19 C24 1.398(2) . ?
C20 H20 0.9500 . ?
C20 C21 1.387(2) . ?
C21 H21 0.9500 . ?
C21 C22 1.378(3) . ?
C22 H22 0.9500 . ?
C22 C23 1.383(3) . ?
C23 H23 0.9500 . ?
C23 C24 1.380(2) . ?
C24 H24 0.9500 . ?
C25 C26 1.5318(19) . ?
C25 C27 1.532(2) . ?
C25 C28 1.531(2) . ?
C26 H26A 0.9800 . ?
C26 H26B 0.9800 . ?
C26 H26C 0.9800 . ?
C27 H27A 0.9800 . ?
C27 H27B 0.9800 . ?
C27 H27C 0.9800 . ?
C28 H28A 0.9800 . ?
C28 H28B 0.9800 . ?
C28 H28C 0.9800 . ?
C29 H29 1.0000 . ?
C29 C30 1.5279(19) . ?
C29 C34 1.527(2) . ?
C30 H30A 0.9900 . ?
C30 H30B 0.9900 . ?
C30 C31 1.531(2) . ?
C31 H31A 0.9900 . ?
C31 H31B 0.9900 . ?
C31 C32 1.523(3) . ?
C32 H32A 0.9900 . ?
C32 H32B 0.9900 . ?
C32 C33 1.523(3) . ?
C33 H33A 0.9900 . ?
C33 H33B 0.9900 . ?
C33 C34 1.532(2) . ?
C34 H34A 0.9900 . ?
C34 H34B 0.9900 . ?
C35 H35 1.0000 . ?
C35 C36 1.5278(19) . ?
C35 C40 1.5260(19) . ?
C36 H36A 0.9900 . ?
C36 H36B 0.9900 . ?
C36 C37 1.5341(19) . ?
C37 H37A 0.9900 . ?
C37 H37B 0.9900 . ?
C37 C38 1.527(2) . ?
C38 H38A 0.9900 . ?
C38 H38B 0.9900 . ?
C38 C39 1.519(2) . ?
C39 H39A 0.9900 . ?
C39 H39B 0.9900 . ?
C39 C40 1.5335(19) . ?
C40 H40A 0.9900 . ?
C40 H40B 0.9900 . ?
Al1 O2 1.7123(11) . ?
Al1 O3 1.7192(11) . ?
Al1 O1 1.710(2) . ?
Al1 O4 1.7295(18) . ?
Al1 O1A 1.749(3) . ?
Al1 O4A 1.739(3) . ?
F1 C42 1.190(19) . ?
F2 C42 1.435(15) . ?
F3 C42 1.366(12) . ?
F4 C43 1.336(4) . ?
F5 C43 1.338(4) . ?
F6 C43 1.336(3) . ?
F7 C44 1.341(9) . ?
F8 C44 1.309(19) . ?
F9 C44 1.373(13) . ?
F10 C46 1.333(3) . ?
F11 C46 1.336(2) . ?
F12 C46 1.326(3) . ?
F13 C47 1.347(3) . ?
F14 C47 1.332(3) . ?
F15 C47 1.322(3) . ?
F16 C48 1.325(2) . ?
F17 C48 1.337(2) . ?
F18 C48 1.327(3) . ?
F19 C50 1.330(10) . ?
F20 C50 1.349(3) . ?
F21 C50 1.314(4) . ?
F22 C51 1.330(4) . ?
F23 C51 1.313(11) . ?
F24 C51 1.306(12) . ?
F25 C52 1.323(4) . ?
F26 C52 1.379(5) . ?
F27 C52 1.329(7) . ?
F31 C54 1.349(4) . ?
F32 C54 1.326(5) . ?
F33 C54 1.336(7) . ?
F34 C55 1.330(5) . ?
F35 C55 1.304(6) . ?
F36 C55 1.347(4) . ?
F37 C56 1.381(8) . ?
F38 C56 1.300(6) . ?
F39 C56 1.328(5) . ?
O2 C45 1.3448(18) . ?
O3 C49 1.328(5) . ?
O3 C49A 1.395(14) . ?
O1 C41 1.340(6) . ?
C41 C42 1.543(8) . ?
C41 C43 1.573(6) . ?
C41 C44 1.559(9) . ?
C45 C46 1.553(2) . ?
C45 C47 1.544(3) . ?
C45 C48 1.561(3) . ?
C49 C50 1.521(5) . ?
C49 C51 1.554(5) . ?
C49 C52 1.608(5) . ?
O4 C53 1.324(7) . ?
C53 C54 1.506(10) . ?
C53 C55 1.677(10) . ?
C53 C56 1.506(13) . ?
F1A C42A 1.54(3) . ?
F2A C42A 1.20(3) . ?
F3A C42A 1.40(3) . ?
F4A C43A 1.324(6) . ?
F5A C43A 1.336(6) . ?
F6A C43A 1.327(7) . ?
F7A C44A 1.319(17) . ?
F8A C44A 1.39(3) . ?
F9A C44A 1.28(2) . ?
O1A C41A 1.362(10) . ?
C41A C42A 1.555(12) . ?
C41A C43A 1.536(10) . ?
C41A C44A 1.549(12) . ?
F31A C54A 1.358(8) . ?
F32A C54A 1.289(9) . ?
F33A C54A 1.425(11) . ?
F34A C55A 1.348(7) . ?
F35A C55A 1.324(7) . ?
F36A C55A 1.322(8) . ?
F37A C56A 1.339(13) . ?
F38A C56A 1.434(11) . ?
F39A C56A 1.245(7) . ?
O4A C53A 1.335(11) . ?
C53A C54A 1.643(14) . ?
C53A C55A 1.418(17) . ?
C53A C56A 1.61(2) . ?
C49A C50A 1.734(14) . ?
C49A C51A 1.461(15) . ?
C49A C52A 1.460(14) . ?
C50A F19A 1.328(11) . ?
C50A F20A 1.291(9) . ?
C50A F21A 1.340(11) . ?
C51A F22A 1.469(18) . ?
C51A F24A 1.28(4) . ?
C51A F23A 1.37(3) . ?
C52A F25A 1.336(8) . ?
C52A F26A 1.37(3) . ?
C52A F27A 1.617(17) . ?
C58A H58A 1.0000 . ?
C58A Cl1A 1.553(19) . ?
C58A Cl2A 1.559(19) . ?
C58A Cl3A 1.704(18) . ?
